data_4123068
loop_
_publ_author_name
'Fang, Bo'
'Ren, Wenshan'
'Hou, Guohua'
'Zi, Guofu'
'Fang, De-Cai'
'Maron, Laurent'
'Walter, Marc D.'

_publ_section_title
;
 An Actinide Metallacyclopropene Complex: Synthesis, Structure,
 Reactivity, and Computational Studies.
;
_journal_name_full 'Journal of the American Chemical Society'
_journal_page_first 141202122629003
_journal_paper_doi 10.1021/ja509770t
_journal_year 2014
_chemical_formula_sum 'C52 H71 S2 Th'
_chemical_formula_weight 992.27
_chemical_name_systematic
; 
 ? 
;
_space_group_IT_number 14
_symmetry_cell_setting monoclinic
_symmetry_space_group_name_Hall '-P 2ybc'
_symmetry_space_group_name_H-M 'P 1 21/c 1'
_atom_sites_solution_hydrogens geom
_atom_sites_solution_primary direct
_atom_sites_solution_secondary difmap
_audit_creation_method SHELXL-97
_cell_angle_alpha 90.00
_cell_angle_beta 125.205(8)
_cell_angle_gamma 90.00
_cell_formula_units_Z 8
_cell_length_a 30.937(4)
_cell_length_b 10.7644(15)
_cell_length_c 37.102(4)
_cell_measurement_reflns_used 7803
_cell_measurement_temperature 100(2)
_cell_measurement_theta_max 24.65
_cell_measurement_theta_min 2.19
_cell_volume 10096(2)
_computing_cell_refinement 'Bruker SAINT'
_computing_data_collection 'Bruker APEX2'
_computing_data_reduction 'Bruker SAINT'
_computing_molecular_graphics 'Bruker SHELXTL'
_computing_publication_material 'Bruker SHELXTL'
_computing_structure_refinement 'SHELXL-97 (Sheldrick, 2008)'
_computing_structure_solution 'SHELXS-97 (Sheldrick, 2008)'
_diffrn_ambient_temperature 100(2)
_diffrn_measured_fraction_theta_full 0.996
_diffrn_measured_fraction_theta_max 0.996
_diffrn_measurement_device_type 'Bruker APEX-II CCD'
_diffrn_measurement_method '\f and \w scans'
_diffrn_radiation_monochromator graphite
_diffrn_radiation_source 'fine-focus sealed tube'
_diffrn_radiation_type MoK\a
_diffrn_radiation_wavelength 0.71073
_diffrn_reflns_av_R_equivalents 0.0000
_diffrn_reflns_av_sigmaI/netI 0.0951
_diffrn_reflns_limit_h_max 32
_diffrn_reflns_limit_h_min -40
_diffrn_reflns_limit_k_max 13
_diffrn_reflns_limit_k_min 0
_diffrn_reflns_limit_l_max 48
_diffrn_reflns_limit_l_min 0
_diffrn_reflns_number 22998
_diffrn_reflns_theta_full 27.46
_diffrn_reflns_theta_max 27.46
_diffrn_reflns_theta_min 1.92
_exptl_absorpt_coefficient_mu 3.067
_exptl_absorpt_correction_T_max 0.6562
_exptl_absorpt_correction_T_min 0.4597
_exptl_absorpt_correction_type multi-scan
_exptl_absorpt_process_details SADABS
_exptl_crystal_colour yellow
_exptl_crystal_density_diffrn 1.306
_exptl_crystal_density_method 'not measured'
_exptl_crystal_description block
_exptl_crystal_F_000 4040
_exptl_crystal_size_max 0.30
_exptl_crystal_size_mid 0.21
_exptl_crystal_size_min 0.15
_refine_diff_density_max 1.433
_refine_diff_density_min -1.198
_refine_diff_density_rms 0.145
_refine_ls_extinction_method none
_refine_ls_goodness_of_fit_ref 0.944
_refine_ls_hydrogen_treatment constr
_refine_ls_matrix_type full
_refine_ls_number_parameters 1027
_refine_ls_number_reflns 22998
_refine_ls_number_restraints 0
_refine_ls_restrained_S_all 0.944
_refine_ls_R_factor_all 0.0709
_refine_ls_R_factor_gt 0.0435
_refine_ls_shift/su_max 0.003
_refine_ls_shift/su_mean 0.000
_refine_ls_structure_factor_coef Fsqd
_refine_ls_weighting_details 'calc w=1/[\s^2^(Fo^2^)+(0.0170P)^2^+0.0000P] where P=(Fo^2^+2Fc^2^)/3'
_refine_ls_weighting_scheme calc
_refine_ls_wR_factor_gt 0.0834
_refine_ls_wR_factor_ref 0.0902
_reflns_number_gt 16483
_reflns_number_total 22998
_reflns_threshold_expression >2sigma(I)
_cod_data_source_file ja509770t_si_002.cif
_cod_data_source_block compound4
_cod_depositor_comments
;
The following automatic conversions were performed:

'_symmetry_cell_setting' value 'Monoclinic' changed to 'monoclinic'
according to
/home/saulius/struct/COD-crude-data--automatic-downloads/rss-feeds/ACS/lib/dictionaries/cif_core.dic
dictionary named 'cif_core.dic' version 2.4.2 from
2011-04-26.

'_exptl_absorpt_correction_type' value 'Multi-scan'
changed to 'multi-scan' according to
/home/saulius/struct/COD-crude-data--automatic-downloads/rss-feeds/ACS/lib/dictionaries/cif_core.dic
dictionary named 'cif_core.dic' version 2.4.2 from 2011-04-26.

Automatic conversion script
Id: cif_fix_values 2935 2014-11-11 08:27:57Z andrius 
;
_cod_original_sg_symbol_H-M P21/c
_cod_database_code 4123068

loop_
_symmetry_equiv_pos_as_xyz
'x, y, z'
'-x, y+1/2, -z+1/2'
'-x, -y, -z'
'x, -y-1/2, z-1/2'

loop_
_atom_site_label
_atom_site_type_symbol
_atom_site_fract_x
_atom_site_fract_y
_atom_site_fract_z
_atom_site_U_iso_or_equiv
_atom_site_adp_type
_atom_site_occupancy
_atom_site_symmetry_multiplicity
_atom_site_calc_flag
_atom_site_refinement_flags
C1 C 0.15498(17) 0.2699(4) 0.73804(16) 0.0179(10) Uani 1 1 d .
C2 C 0.10835(17) 0.2801(4) 0.69337(17) 0.0179(10) Uani 1 1 d .
C3 C 0.10524(17) 0.4070(4) 0.68035(16) 0.0192(11) Uani 1 1 d .
H3 H 0.0790 0.4395 0.6520 0.023 Uiso 1 1 calc R
C4 C 0.14733(17) 0.4772(4) 0.71605(16) 0.0179(10) Uani 1 1 d .
C5 C 0.17837(17) 0.3915(4) 0.75003(16) 0.0164(10) Uani 1 1 d .
H5 H 0.2106 0.4112 0.7774 0.020 Uiso 1 1 calc R
C6 C 0.17363(18) 0.1695(4) 0.77472(17) 0.0194(10) Uani 1 1 d .
C7 C 0.22187(18) 0.2151(4) 0.81918(16) 0.0255(12) Uani 1 1 d .
H7A H 0.2125 0.2906 0.8280 0.038 Uiso 1 1 calc R
H7B H 0.2509 0.2335 0.8164 0.038 Uiso 1 1 calc R
H7C H 0.2331 0.1505 0.8415 0.038 Uiso 1 1 calc R
C8 C 0.12918(19) 0.1535(4) 0.78160(18) 0.0280(12) Uani 1 1 d .
H8A H 0.0997 0.1077 0.7566 0.042 Uiso 1 1 calc R
H8B H 0.1169 0.2354 0.7836 0.042 Uiso 1 1 calc R
H8C H 0.1428 0.1072 0.8089 0.042 Uiso 1 1 calc R
C9 C 0.18718(18) 0.0419(4) 0.76469(18) 0.0257(12) Uani 1 1 d .
H9A H 0.1882 -0.0210 0.7843 0.039 Uiso 1 1 calc R
H9B H 0.2218 0.0463 0.7695 0.039 Uiso 1 1 calc R
H9C H 0.1602 0.0194 0.7339 0.039 Uiso 1 1 calc R
C10 C 0.05784(18) 0.1983(4) 0.66374(18) 0.0232(11) Uani 1 1 d .
C11 C 0.01790(18) 0.2410(5) 0.67389(17) 0.0257(12) Uani 1 1 d .
H11A H 0.0097 0.3291 0.6665 0.038 Uiso 1 1 calc R
H11B H 0.0335 0.2287 0.7053 0.038 Uiso 1 1 calc R
H11C H -0.0146 0.1919 0.6563 0.038 Uiso 1 1 calc R
C12 C 0.06510(18) 0.0563(4) 0.66995(18) 0.0266(12) Uani 1 1 d .
H12A H 0.0310 0.0152 0.6498 0.040 Uiso 1 1 calc R
H12B H 0.0788 0.0350 0.7004 0.040 Uiso 1 1 calc R
H12C H 0.0902 0.0285 0.6636 0.040 Uiso 1 1 calc R
C13 C 0.03244(18) 0.2226(4) 0.61464(16) 0.0234(11) Uani 1 1 d .
H13A H 0.0574 0.1998 0.6075 0.035 Uiso 1 1 calc R
H13B H 0.0235 0.3108 0.6082 0.035 Uiso 1 1 calc R
H13C H 0.0002 0.1725 0.5968 0.035 Uiso 1 1 calc R
C14 C 0.14621(18) 0.6173(4) 0.72263(17) 0.0219(11) Uani 1 1 d .
C15 C 0.20161(19) 0.6755(4) 0.75126(19) 0.0292(13) Uani 1 1 d .
H15A H 0.2225 0.6323 0.7797 0.044 Uiso 1 1 calc R
H15B H 0.1985 0.7635 0.7561 0.044 Uiso 1 1 calc R
H15C H 0.2191 0.6676 0.7362 0.044 Uiso 1 1 calc R
C16 C 0.1217(2) 0.6284(5) 0.7490(2) 0.0435(16) Uani 1 1 d .
H16A H 0.0886 0.5813 0.7339 0.065 Uiso 1 1 calc R
H16B H 0.1146 0.7159 0.7509 0.065 Uiso 1 1 calc R
H16C H 0.1465 0.5948 0.7787 0.065 Uiso 1 1 calc R
C17 C 0.1097(2) 0.6889(5) 0.67974(19) 0.0397(15) Uani 1 1 d .
H17A H 0.1233 0.6836 0.6616 0.060 Uiso 1 1 calc R
H17B H 0.1082 0.7762 0.6865 0.060 Uiso 1 1 calc R
H17C H 0.0741 0.6530 0.6636 0.060 Uiso 1 1 calc R
C18 C 0.29316(18) 0.2786(4) 0.69243(17) 0.0188(11) Uani 1 1 d .
C19 C 0.30899(17) 0.3277(4) 0.73463(16) 0.0174(10) Uani 1 1 d .
C20 C 0.29202(16) 0.4548(4) 0.72764(15) 0.0145(10) Uani 1 1 d .
H20 H 0.2962 0.5086 0.7498 0.017 Uiso 1 1 calc R
C21 C 0.26823(17) 0.4885(4) 0.68325(16) 0.0178(10) Uani 1 1 d .
C22 C 0.26686(17) 0.3792(4) 0.66125(16) 0.0179(10) Uani 1 1 d .
H22 H 0.2510 0.3731 0.6305 0.022 Uiso 1 1 calc R
C23 C 0.31069(19) 0.1660(4) 0.67787(18) 0.0214(11) Uani 1 1 d .
C24 C 0.3204(2) 0.0435(4) 0.70245(19) 0.0328(13) Uani 1 1 d .
H24A H 0.3496 0.0541 0.7336 0.049 Uiso 1 1 calc R
H24B H 0.3294 -0.0215 0.6894 0.049 Uiso 1 1 calc R
H24C H 0.2883 0.0197 0.7001 0.049 Uiso 1 1 calc R
C25 C 0.26999(19) 0.1362(4) 0.62814(18) 0.0272(12) Uani 1 1 d .
H25A H 0.2825 0.0652 0.6200 0.041 Uiso 1 1 calc R
H25B H 0.2660 0.2087 0.6105 0.041 Uiso 1 1 calc R
H25C H 0.2358 0.1159 0.6226 0.041 Uiso 1 1 calc R
C26 C 0.36291(19) 0.2053(5) 0.6844(2) 0.0308(13) Uani 1 1 d .
H26A H 0.3898 0.2222 0.7157 0.046 Uiso 1 1 calc R
H26B H 0.3568 0.2804 0.6671 0.046 Uiso 1 1 calc R
H26C H 0.3751 0.1382 0.6745 0.046 Uiso 1 1 calc R
C27 C 0.34029(19) 0.2724(4) 0.78115(17) 0.0228(11) Uani 1 1 d .
C28 C 0.3113(2) 0.1585(5) 0.7829(2) 0.0399(15) Uani 1 1 d .
H28A H 0.2766 0.1840 0.7754 0.060 Uiso 1 1 calc R
H28B H 0.3322 0.1231 0.8127 0.060 Uiso 1 1 calc R
H28C H 0.3066 0.0960 0.7617 0.060 Uiso 1 1 calc R
C29 C 0.39775(19) 0.2390(5) 0.79716(19) 0.0387(15) Uani 1 1 d .
H29A H 0.3967 0.1778 0.7771 0.058 Uiso 1 1 calc R
H29B H 0.4169 0.2042 0.8270 0.058 Uiso 1 1 calc R
H29C H 0.4159 0.3141 0.7975 0.058 Uiso 1 1 calc R
C30 C 0.34576(19) 0.3666(4) 0.81511(17) 0.0267(12) Uani 1 1 d .
H30A H 0.3649 0.4402 0.8158 0.040 Uiso 1 1 calc R
H30B H 0.3653 0.3282 0.8444 0.040 Uiso 1 1 calc R
H30C H 0.3105 0.3911 0.8066 0.040 Uiso 1 1 calc R
C31 C 0.24911(18) 0.6158(4) 0.66282(17) 0.0206(11) Uani 1 1 d .
C32 C 0.1899(2) 0.6224(5) 0.6464(2) 0.0407(15) Uani 1 1 d .
H32A H 0.1868 0.5942 0.6700 0.061 Uiso 1 1 calc R
H32B H 0.1685 0.5688 0.6205 0.061 Uiso 1 1 calc R
H32C H 0.1773 0.7082 0.6385 0.061 Uiso 1 1 calc R
C33 C 0.2777(2) 0.7186(5) 0.69672(19) 0.0395(15) Uani 1 1 d .
H33A H 0.3141 0.7252 0.7053 0.059 Uiso 1 1 calc R
H33B H 0.2781 0.6994 0.7227 0.059 Uiso 1 1 calc R
H33C H 0.2593 0.7976 0.6840 0.059 Uiso 1 1 calc R
C34 C 0.2518(3) 0.6351(5) 0.6246(2) 0.0480(17) Uani 1 1 d .
H34A H 0.2400 0.7194 0.6131 0.072 Uiso 1 1 calc R
H34B H 0.2289 0.5747 0.6015 0.072 Uiso 1 1 calc R
H34C H 0.2883 0.6239 0.6340 0.072 Uiso 1 1 calc R
C35 C 0.14917(17) 0.0619(4) 0.61250(17) 0.0198(11) Uani 1 1 d .
C36 C 0.12746(17) 0.1730(4) 0.58390(16) 0.0163(10) Uani 1 1 d .
C37 C 0.13679(17) 0.2891(4) 0.60161(16) 0.0189(10) Uani 1 1 d .
C38 C 0.09364(18) 0.1511(4) 0.53466(17) 0.0199(11) Uani 1 1 d .
C39 C 0.1158(2) 0.1462(4) 0.51112(18) 0.0235(11) Uani 1 1 d .
H39 H 0.1532 0.1496 0.5266 0.028 Uiso 1 1 calc R
C40 C 0.0846(2) 0.1364(4) 0.46556(19) 0.0337(14) Uani 1 1 d .
H40 H 0.1004 0.1339 0.4500 0.040 Uiso 1 1 calc R
C41 C 0.0304(2) 0.1303(5) 0.44305(19) 0.0345(14) Uani 1 1 d .
H41 H 0.0087 0.1255 0.4118 0.041 Uiso 1 1 calc R
C42 C 0.0074(2) 0.1312(5) 0.4659(2) 0.0347(14) Uani 1 1 d .
H42 H -0.0299 0.1235 0.4504 0.042 Uiso 1 1 calc R
C43 C 0.03914(19) 0.1434(4) 0.51191(18) 0.0266(12) Uani 1 1 d .
H43 H 0.0233 0.1463 0.5275 0.032 Uiso 1 1 calc R
C44 C 0.11446(17) 0.3970(4) 0.57030(16) 0.0191(11) Uani 1 1 d .
C45 C 0.1351(2) 0.4323(4) 0.54670(17) 0.0256(12) Uani 1 1 d .
H45 H 0.1622 0.3834 0.5491 0.031 Uiso 1 1 calc R
C46 C 0.1170(2) 0.5370(5) 0.51986(18) 0.0347(14) Uani 1 1 d .
H46 H 0.1317 0.5584 0.5042 0.042 Uiso 1 1 calc R
C47 C 0.0777(2) 0.6098(5) 0.51590(19) 0.0379(15) Uani 1 1 d .
H47 H 0.0656 0.6824 0.4981 0.045 Uiso 1 1 calc R
C48 C 0.0564(2) 0.5748(5) 0.5385(2) 0.0377(15) Uani 1 1 d .
H48 H 0.0288 0.6233 0.5355 0.045 Uiso 1 1 calc R
C49 C 0.07418(19) 0.4707(4) 0.56532(18) 0.0293(13) Uani 1 1 d .
H49 H 0.0589 0.4493 0.5805 0.035 Uiso 1 1 calc R
C50 C 0.20676(17) 0.8299(4) 0.93252(16) 0.0174(10) Uani 1 1 d .
C51 C 0.21351(17) 0.7785(4) 0.97171(16) 0.0160(10) Uani 1 1 d .
C52 C 0.23897(17) 0.8711(4) 1.00525(17) 0.0172(10) Uani 1 1 d .
H52 H 0.2489 0.8615 1.0346 0.021 Uiso 1 1 calc R
C53 C 0.24715(16) 0.9794(4) 0.98838(16) 0.0155(10) Uani 1 1 d .
C54 C 0.22863(16) 0.9519(4) 0.94497(15) 0.0149(10) Uani 1 1 d .
H54 H 0.2304 1.0077 0.9260 0.018 Uiso 1 1 calc R
C55 C 0.17317(18) 0.7949(4) 0.88299(17) 0.0219(11) Uani 1 1 d .
C56 C 0.20037(18) 0.8401(4) 0.86115(16) 0.0239(11) Uani 1 1 d .
H56A H 0.2077 0.9293 0.8665 0.036 Uiso 1 1 calc R
H56B H 0.1770 0.8249 0.8293 0.036 Uiso 1 1 calc R
H56C H 0.2336 0.7948 0.8737 0.036 Uiso 1 1 calc R
C57 C 0.1615(2) 0.6554(4) 0.87081(18) 0.0309(13) Uani 1 1 d .
H57A H 0.1950 0.6096 0.8853 0.046 Uiso 1 1 calc R
H57B H 0.1418 0.6458 0.8388 0.046 Uiso 1 1 calc R
H57C H 0.1405 0.6225 0.8807 0.046 Uiso 1 1 calc R
C58 C 0.12075(18) 0.8660(5) 0.86104(19) 0.0346(14) Uani 1 1 d .
H58A H 0.1025 0.8405 0.8744 0.052 Uiso 1 1 calc R
H58B H 0.0984 0.8473 0.8294 0.052 Uiso 1 1 calc R
H58C H 0.1279 0.9554 0.8653 0.052 Uiso 1 1 calc R
C59 C 0.18646(18) 0.6645(4) 0.97772(16) 0.0190(10) Uani 1 1 d .
C60 C 0.20141(18) 0.5365(4) 0.96885(17) 0.0219(11) Uani 1 1 d .
H60A H 0.2384 0.5175 0.9924 0.033 Uiso 1 1 calc R
H60B H 0.1969 0.5385 0.9405 0.033 Uiso 1 1 calc R
H60C H 0.1784 0.4723 0.9681 0.033 Uiso 1 1 calc R
C61 C 0.12614(18) 0.6828(4) 0.94738(18) 0.0246(12) Uani 1 1 d .
H61A H 0.1089 0.6192 0.9539 0.037 Uiso 1 1 calc R
H61B H 0.1139 0.6756 0.9165 0.037 Uiso 1 1 calc R
H61C H 0.1172 0.7654 0.9524 0.037 Uiso 1 1 calc R
C62 C 0.20142(19) 0.6604(4) 1.02518(17) 0.0215(11) Uani 1 1 d .
H62A H 0.1835 0.5903 1.0281 0.032 Uiso 1 1 calc R
H62B H 0.1905 0.7381 1.0316 0.032 Uiso 1 1 calc R
H62C H 0.2398 0.6504 1.0460 0.032 Uiso 1 1 calc R
C63 C 0.26064(18) 1.1078(4) 1.00932(18) 0.0227(12) Uani 1 1 d .
C64 C 0.2088(2) 1.1794(4) 0.9897(2) 0.0360(15) Uani 1 1 d .
H64A H 0.1857 1.1330 0.9949 0.054 Uiso 1 1 calc R
H64B H 0.1912 1.1896 0.9579 0.054 Uiso 1 1 calc R
H64C H 0.2165 1.2612 1.0037 0.054 Uiso 1 1 calc R
C65 C 0.28892(19) 1.0998(4) 1.05924(17) 0.0259(12) Uani 1 1 d .
H65A H 0.2649 1.0647 1.0657 0.039 Uiso 1 1 calc R
H65B H 0.2999 1.1832 1.0721 0.039 Uiso 1 1 calc R
H65C H 0.3202 1.0465 1.0720 0.039 Uiso 1 1 calc R
C66 C 0.2945(2) 1.1811(4) 0.99784(19) 0.0285(12) Uani 1 1 d .
H66A H 0.3042 1.2620 1.0127 0.043 Uiso 1 1 calc R
H66B H 0.2741 1.1936 0.9659 0.043 Uiso 1 1 calc R
H66C H 0.3267 1.1340 1.0078 0.043 Uiso 1 1 calc R
C67 C 0.40234(17) 0.7180(4) 1.08202(16) 0.0178(10) Uani 1 1 d .
C68 C 0.42495(17) 0.7034(4) 1.05728(16) 0.0167(10) Uani 1 1 d .
C69 C 0.43345(17) 0.8262(4) 1.04833(15) 0.0157(10) Uani 1 1 d .
H69 H 0.4451 0.8458 1.0302 0.019 Uiso 1 1 calc R
C70 C 0.42235(16) 0.9146(4) 1.06985(16) 0.0162(10) Uani 1 1 d .
C71 C 0.40135(17) 0.8474(4) 1.08866(16) 0.0182(10) Uani 1 1 d .
H71 H 0.3882 0.8836 1.1039 0.022 Uiso 1 1 calc R
C72 C 0.38636(19) 0.6230(4) 1.10333(17) 0.0240(11) Uani 1 1 d .
C73 C 0.3623(2) 0.6897(5) 1.12507(19) 0.0306(13) Uani 1 1 d .
H73A H 0.3897 0.7390 1.1502 0.046 Uiso 1 1 calc R
H73B H 0.3484 0.6277 1.1353 0.046 Uiso 1 1 calc R
H73C H 0.3335 0.7445 1.1034 0.046 Uiso 1 1 calc R
C74 C 0.4346(2) 0.5514(5) 1.14074(19) 0.0389(15) Uani 1 1 d .
H74A H 0.4519 0.5079 1.1290 0.058 Uiso 1 1 calc R
H74B H 0.4231 0.4909 1.1533 0.058 Uiso 1 1 calc R
H74C H 0.4596 0.6098 1.1637 0.058 Uiso 1 1 calc R
C75 C 0.3432(2) 0.5350(5) 1.06858(19) 0.0335(14) Uani 1 1 d .
H75A H 0.3125 0.5836 1.0461 0.050 Uiso 1 1 calc R
H75B H 0.3327 0.4779 1.0828 0.050 Uiso 1 1 calc R
H75C H 0.3569 0.4873 1.0547 0.050 Uiso 1 1 calc R
C76 C 0.45228(19) 0.5950(4) 1.05011(18) 0.0253(12) Uani 1 1 d .
C77 C 0.51044(19) 0.5961(5) 1.09244(19) 0.0342(14) Uani 1 1 d .
H77A H 0.5265 0.6773 1.0953 0.051 Uiso 1 1 calc R
H77B H 0.5309 0.5311 1.0901 0.051 Uiso 1 1 calc R
H77C H 0.5104 0.5807 1.1184 0.051 Uiso 1 1 calc R
C78 C 0.4306(2) 0.4612(4) 1.0445(2) 0.0358(14) Uani 1 1 d .
H78A H 0.4295 0.4406 1.0697 0.054 Uiso 1 1 calc R
H78B H 0.4537 0.4024 1.0431 0.054 Uiso 1 1 calc R
H78C H 0.3948 0.4562 1.0173 0.054 Uiso 1 1 calc R
C79 C 0.4543(2) 0.6173(4) 1.01038(18) 0.0259(12) Uani 1 1 d .
H79A H 0.4183 0.6164 0.9833 0.039 Uiso 1 1 calc R
H79B H 0.4752 0.5516 1.0090 0.039 Uiso 1 1 calc R
H79C H 0.4707 0.6981 1.0134 0.039 Uiso 1 1 calc R
C80 C 0.44945(17) 1.0437(4) 1.08440(16) 0.0202(11) Uani 1 1 d .
C81 C 0.45041(18) 1.1107(4) 1.04844(16) 0.0195(11) Uani 1 1 d .
H81A H 0.4142 1.1327 1.0240 0.029 Uiso 1 1 calc R
H81B H 0.4658 1.0558 1.0376 0.029 Uiso 1 1 calc R
H81C H 0.4718 1.1863 1.0607 0.029 Uiso 1 1 calc R
C82 C 0.4264(2) 1.1295(5) 1.10221(18) 0.0291(12) Uani 1 1 d .
H82A H 0.4475 1.2057 1.1137 0.044 Uiso 1 1 calc R
H82B H 0.4271 1.0873 1.1260 0.044 Uiso 1 1 calc R
H82C H 0.3898 1.1505 1.0784 0.044 Uiso 1 1 calc R
C83 C 0.50742(17) 1.0138(4) 1.12370(17) 0.0258(12) Uani 1 1 d .
H83A H 0.5238 0.9599 1.1135 0.039 Uiso 1 1 calc R
H83B H 0.5073 0.9714 1.1470 0.039 Uiso 1 1 calc R
H83C H 0.5276 1.0912 1.1353 0.039 Uiso 1 1 calc R
C84 C 0.31473(17) 0.6175(4) 0.91505(15) 0.0154(10) Uani 1 1 d .
C85 C 0.33601(16) 0.7403(4) 0.91370(15) 0.0142(10) Uani 1 1 d .
C86 C 0.34167(17) 0.8346(4) 0.94047(16) 0.0155(10) Uani 1 1 d .
C87 C 0.34798(17) 0.7525(4) 0.88003(16) 0.0152(10) Uani 1 1 d .
C88 C 0.39138(19) 0.6941(4) 0.88535(18) 0.0240(11) Uani 1 1 d .
H88 H 0.4138 0.6440 0.9106 0.029 Uiso 1 1 calc R
C89 C 0.40231(19) 0.7083(4) 0.85400(18) 0.0245(12) Uani 1 1 d .
H89 H 0.4326 0.6694 0.8584 0.029 Uiso 1 1 calc R
C90 C 0.36887(19) 0.7794(4) 0.81617(17) 0.0234(11) Uani 1 1 d .
H90 H 0.3759 0.7884 0.7946 0.028 Uiso 1 1 calc R
C91 C 0.32543(19) 0.8364(4) 0.81062(17) 0.0235(11) Uani 1 1 d .
H91 H 0.3023 0.8843 0.7849 0.028 Uiso 1 1 calc R
C92 C 0.31542(18) 0.8245(4) 0.84209(16) 0.0194(10) Uani 1 1 d .
H92 H 0.2858 0.8659 0.8380 0.023 Uiso 1 1 calc R
C93 C 0.36212(17) 0.9568(4) 0.93793(15) 0.0145(10) Uani 1 1 d .
C94 C 0.41140(17) 0.9734(4) 0.94528(16) 0.0200(11) Uani 1 1 d .
H94 H 0.4330 0.9028 0.9514 0.024 Uiso 1 1 calc R
C95 C 0.42953(19) 1.0885(4) 0.94400(17) 0.0249(12) Uani 1 1 d .
H95 H 0.4632 1.0960 0.9490 0.030 Uiso 1 1 calc R
C96 C 0.39913(19) 1.1949(4) 0.93543(17) 0.0250(12) Uani 1 1 d .
H96 H 0.4118 1.2744 0.9346 0.030 Uiso 1 1 calc R
C97 C 0.35002(19) 1.1824(4) 0.92820(16) 0.0226(11) Uani 1 1 d .
H97 H 0.3288 1.2536 0.9224 0.027 Uiso 1 1 calc R
C98 C 0.33212(17) 1.0654(4) 0.92946(15) 0.0164(10) Uani 1 1 d .
H98 H 0.2984 1.0581 0.9244 0.020 Uiso 1 1 calc R
S1 S 0.14056(5) -0.07859(11) 0.59104(5) 0.0301(3) Uani 1 1 d .
S2 S 0.18428(5) 0.07765(10) 0.66984(4) 0.0205(3) Uani 1 1 d .
S3 S 0.29936(6) 0.50767(11) 0.87844(5) 0.0325(3) Uani 1 1 d .
S4 S 0.30419(5) 0.58907(11) 0.95588(4) 0.0220(3) Uani 1 1 d .
Th1 Th 0.195362(6) 0.331315(14) 0.684348(6) 0.01457(5) Uani 1 1 d .
Th2 Th 0.322623(6) 0.814034(15) 0.997847(6) 0.01418(5) Uani 1 1 d .
C99 C 0.4138(3) 0.9789(6) 0.2316(3) 0.061(2) Uani 1 1 d .
H99 H 0.3868 1.0390 0.2222 0.073 Uiso 1 1 calc R
C104 C 0.4408(3) 0.9730(6) 0.2128(3) 0.063(2) Uani 1 1 d .
H104 H 0.4331 1.0315 0.1906 0.075 Uiso 1 1 calc R
C100 C 0.4268(3) 0.8947(6) 0.2648(3) 0.062(2) Uani 1 1 d .
H100 H 0.4096 0.9006 0.2792 0.074 Uiso 1 1 calc R
C103 C 0.4792(3) 0.8843(8) 0.2252(3) 0.069(2) Uani 1 1 d .
H103 H 0.4983 0.8827 0.2123 0.083 Uiso 1 1 calc R
C101 C 0.4627(3) 0.8060(7) 0.2770(3) 0.078(3) Uani 1 1 d .
H101 H 0.4703 0.7486 0.2994 0.094 Uiso 1 1 calc R
C102 C 0.4893(3) 0.7973(8) 0.2568(4) 0.094(3) Uani 1 1 d .
H102 H 0.5140 0.7324 0.2646 0.112 Uiso 1 1 calc R

loop_
_atom_site_aniso_label
_atom_site_aniso_U_11
_atom_site_aniso_U_22
_atom_site_aniso_U_33
_atom_site_aniso_U_23
_atom_site_aniso_U_13
_atom_site_aniso_U_12
C1 0.011(2) 0.022(2) 0.018(3) -0.002(2) 0.006(2) 0.0012(19)
C2 0.012(2) 0.016(2) 0.025(3) -0.002(2) 0.010(2) 0.0002(18)
C3 0.015(2) 0.025(3) 0.017(3) -0.001(2) 0.008(2) 0.0052(19)
C4 0.014(2) 0.016(2) 0.023(3) -0.005(2) 0.011(2) 0.0016(18)
C5 0.017(2) 0.016(2) 0.017(3) -0.0051(19) 0.010(2) -0.0025(19)
C6 0.017(2) 0.018(2) 0.022(3) 0.000(2) 0.011(2) -0.0025(19)
C7 0.024(3) 0.024(3) 0.019(3) 0.003(2) 0.007(2) -0.004(2)
C8 0.031(3) 0.029(3) 0.021(3) 0.003(2) 0.014(3) -0.002(2)
C9 0.023(3) 0.015(2) 0.029(3) 0.002(2) 0.009(2) -0.002(2)
C10 0.016(3) 0.023(3) 0.026(3) -0.006(2) 0.009(2) -0.005(2)
C11 0.021(3) 0.029(3) 0.023(3) -0.005(2) 0.010(2) -0.003(2)
C12 0.017(3) 0.023(3) 0.030(3) -0.009(2) 0.008(2) -0.005(2)
C13 0.016(3) 0.029(3) 0.020(3) -0.012(2) 0.008(2) -0.009(2)
C14 0.022(3) 0.016(2) 0.026(3) -0.002(2) 0.013(2) -0.001(2)
C15 0.030(3) 0.022(3) 0.037(3) -0.010(2) 0.021(3) -0.005(2)
C16 0.048(4) 0.035(3) 0.062(5) -0.018(3) 0.040(4) -0.002(3)
C17 0.045(4) 0.024(3) 0.031(4) 0.004(3) 0.011(3) 0.004(3)
C18 0.020(3) 0.016(2) 0.027(3) -0.001(2) 0.018(2) -0.0056(19)
C19 0.014(2) 0.022(3) 0.018(3) 0.001(2) 0.010(2) -0.0048(19)
C20 0.015(2) 0.013(2) 0.017(3) -0.0014(19) 0.010(2) -0.0036(18)
C21 0.016(2) 0.018(2) 0.021(3) 0.001(2) 0.012(2) -0.0036(19)
C22 0.021(3) 0.018(2) 0.016(3) -0.006(2) 0.011(2) -0.0069(19)
C23 0.022(3) 0.017(2) 0.031(3) -0.004(2) 0.019(2) -0.002(2)
C24 0.034(3) 0.023(3) 0.039(4) -0.005(3) 0.020(3) 0.004(2)
C25 0.031(3) 0.023(3) 0.035(3) -0.010(2) 0.023(3) -0.006(2)
C26 0.026(3) 0.030(3) 0.044(4) -0.013(3) 0.024(3) -0.001(2)
C27 0.025(3) 0.022(3) 0.019(3) 0.006(2) 0.011(2) 0.006(2)
C28 0.064(4) 0.025(3) 0.034(4) 0.004(3) 0.030(3) -0.003(3)
C29 0.025(3) 0.044(4) 0.027(3) 0.004(3) 0.003(3) 0.017(3)
C30 0.026(3) 0.027(3) 0.021(3) 0.005(2) 0.010(2) 0.000(2)
C31 0.024(3) 0.018(2) 0.022(3) -0.004(2) 0.014(2) -0.003(2)
C32 0.042(4) 0.028(3) 0.038(4) 0.004(3) 0.015(3) 0.004(3)
C33 0.062(4) 0.019(3) 0.029(3) 0.001(2) 0.021(3) -0.010(3)
C34 0.079(5) 0.026(3) 0.049(4) -0.003(3) 0.043(4) -0.007(3)
C35 0.017(3) 0.021(3) 0.024(3) -0.001(2) 0.013(2) -0.0007(19)
C36 0.011(2) 0.015(2) 0.021(3) 0.000(2) 0.008(2) 0.0009(18)
C37 0.013(2) 0.021(2) 0.018(3) 0.002(2) 0.007(2) -0.0010(19)
C38 0.023(3) 0.008(2) 0.022(3) 0.0001(19) 0.009(2) 0.0016(18)
C39 0.025(3) 0.018(3) 0.030(3) -0.003(2) 0.017(3) 0.004(2)
C40 0.052(4) 0.022(3) 0.025(3) -0.001(2) 0.021(3) 0.009(2)
C41 0.041(4) 0.028(3) 0.018(3) -0.009(2) 0.008(3) 0.000(2)
C42 0.025(3) 0.026(3) 0.032(4) -0.003(2) 0.005(3) -0.002(2)
C43 0.022(3) 0.026(3) 0.024(3) -0.004(2) 0.010(2) -0.005(2)
C44 0.020(3) 0.010(2) 0.018(3) -0.0035(19) 0.006(2) -0.0048(18)
C45 0.037(3) 0.018(3) 0.023(3) -0.002(2) 0.018(3) -0.001(2)
C46 0.049(4) 0.024(3) 0.027(3) 0.002(2) 0.020(3) -0.008(3)
C47 0.039(4) 0.026(3) 0.024(3) 0.010(2) 0.003(3) 0.005(3)
C48 0.022(3) 0.029(3) 0.044(4) 0.010(3) 0.008(3) 0.007(2)
C49 0.025(3) 0.023(3) 0.037(4) 0.012(2) 0.016(3) 0.006(2)
C50 0.013(2) 0.022(2) 0.017(3) 0.000(2) 0.008(2) -0.0001(19)
C51 0.011(2) 0.014(2) 0.021(3) 0.0027(19) 0.009(2) 0.0034(18)
C52 0.015(2) 0.020(2) 0.021(3) 0.002(2) 0.013(2) 0.0009(19)
C53 0.015(2) 0.011(2) 0.027(3) -0.0023(19) 0.015(2) 0.0010(17)
C54 0.010(2) 0.016(2) 0.017(3) 0.0044(19) 0.007(2) 0.0011(17)
C55 0.015(3) 0.031(3) 0.019(3) 0.004(2) 0.010(2) -0.002(2)
C56 0.021(3) 0.031(3) 0.012(3) 0.000(2) 0.005(2) -0.009(2)
C57 0.035(3) 0.031(3) 0.025(3) -0.006(2) 0.016(3) -0.014(2)
C58 0.013(3) 0.051(4) 0.029(3) 0.012(3) 0.006(2) -0.001(2)
C59 0.019(3) 0.023(3) 0.017(3) -0.001(2) 0.011(2) -0.001(2)
C60 0.026(3) 0.016(2) 0.024(3) 0.000(2) 0.015(2) -0.004(2)
C61 0.020(3) 0.026(3) 0.030(3) 0.004(2) 0.015(2) -0.003(2)
C62 0.026(3) 0.014(2) 0.029(3) 0.003(2) 0.019(2) -0.001(2)
C63 0.023(3) 0.015(2) 0.037(3) -0.002(2) 0.021(3) 0.000(2)
C64 0.034(3) 0.020(3) 0.060(4) 0.001(3) 0.031(3) 0.007(2)
C65 0.032(3) 0.023(3) 0.033(3) -0.012(2) 0.024(3) -0.007(2)
C66 0.034(3) 0.019(3) 0.038(3) -0.005(2) 0.024(3) -0.011(2)
C67 0.014(2) 0.017(2) 0.021(3) 0.005(2) 0.009(2) 0.0010(18)
C68 0.013(2) 0.019(2) 0.015(3) -0.0026(19) 0.006(2) -0.0006(18)
C69 0.017(2) 0.015(2) 0.016(3) 0.0043(19) 0.010(2) 0.0059(18)
C70 0.012(2) 0.013(2) 0.018(3) 0.0009(19) 0.005(2) 0.0034(18)
C71 0.015(2) 0.018(2) 0.021(3) -0.001(2) 0.010(2) -0.0013(19)
C72 0.024(3) 0.023(3) 0.025(3) 0.003(2) 0.014(2) -0.004(2)
C73 0.036(3) 0.034(3) 0.034(3) 0.001(3) 0.027(3) -0.008(2)
C74 0.041(4) 0.037(3) 0.037(4) 0.017(3) 0.022(3) 0.007(3)
C75 0.037(3) 0.033(3) 0.042(4) 0.002(3) 0.029(3) -0.011(2)
C76 0.025(3) 0.021(3) 0.031(3) 0.002(2) 0.016(3) 0.006(2)
C77 0.027(3) 0.032(3) 0.041(4) 0.009(3) 0.018(3) 0.013(2)
C78 0.044(4) 0.016(3) 0.055(4) 0.005(3) 0.033(3) 0.008(2)
C79 0.031(3) 0.017(3) 0.041(4) 0.001(2) 0.028(3) 0.007(2)
C80 0.018(3) 0.015(2) 0.021(3) -0.001(2) 0.008(2) -0.0012(19)
C81 0.021(3) 0.017(2) 0.020(3) -0.002(2) 0.011(2) -0.0054(19)
C82 0.033(3) 0.027(3) 0.028(3) -0.009(2) 0.018(3) -0.010(2)
C83 0.024(3) 0.020(3) 0.022(3) 0.004(2) 0.006(2) -0.004(2)
C84 0.016(2) 0.015(2) 0.015(3) -0.0008(19) 0.009(2) 0.0009(18)
C85 0.012(2) 0.013(2) 0.014(3) -0.0001(18) 0.005(2) 0.0001(17)
C86 0.017(2) 0.013(2) 0.017(3) 0.0007(19) 0.010(2) 0.0002(18)
C87 0.015(2) 0.010(2) 0.022(3) -0.0034(19) 0.012(2) -0.0029(17)
C88 0.028(3) 0.016(3) 0.026(3) -0.002(2) 0.014(2) -0.003(2)
C89 0.024(3) 0.027(3) 0.032(3) -0.009(2) 0.022(3) -0.005(2)
C90 0.032(3) 0.019(3) 0.026(3) -0.003(2) 0.021(3) -0.010(2)
C91 0.032(3) 0.015(2) 0.024(3) 0.001(2) 0.016(2) -0.004(2)
C92 0.022(3) 0.017(2) 0.022(3) -0.005(2) 0.015(2) -0.0026(19)
C93 0.016(2) 0.018(2) 0.015(3) -0.0026(19) 0.012(2) -0.0008(18)
C94 0.019(3) 0.020(3) 0.021(3) -0.005(2) 0.012(2) -0.002(2)
C95 0.027(3) 0.029(3) 0.029(3) -0.002(2) 0.022(3) -0.006(2)
C96 0.028(3) 0.024(3) 0.023(3) 0.003(2) 0.015(2) -0.006(2)
C97 0.026(3) 0.019(3) 0.019(3) 0.004(2) 0.010(2) 0.003(2)
C98 0.015(2) 0.016(2) 0.017(3) 0.0024(19) 0.009(2) 0.0014(18)
S1 0.0340(8) 0.0144(6) 0.0281(8) -0.0023(5) 0.0101(7) 0.0046(5)
S2 0.0242(7) 0.0131(6) 0.0199(7) 0.0018(5) 0.0103(6) 0.0025(5)
S3 0.0545(9) 0.0195(7) 0.0324(9) -0.0099(6) 0.0303(8) -0.0104(6)
S4 0.0311(7) 0.0171(6) 0.0266(7) -0.0040(5) 0.0216(6) -0.0040(5)
Th1 0.01368(9) 0.01312(9) 0.01485(9) -0.00056(7) 0.00703(8) 0.00089(6)
Th2 0.01322(9) 0.01495(9) 0.01550(9) -0.00136(7) 0.00894(8) -0.00003(6)
C99 0.096(6) 0.047(4) 0.067(6) 0.012(4) 0.063(5) 0.007(4)
C104 0.087(6) 0.053(5) 0.067(6) 0.009(4) 0.056(5) -0.003(4)
C100 0.073(5) 0.070(5) 0.061(5) 0.025(4) 0.050(5) 0.015(4)
C103 0.051(5) 0.102(7) 0.073(6) -0.009(5) 0.046(5) -0.016(5)
C101 0.043(5) 0.098(7) 0.067(6) 0.050(5) 0.016(4) 0.011(4)
C102 0.036(5) 0.094(7) 0.126(10) 0.032(6) 0.032(5) 0.015(4)

loop_
_atom_type_symbol
_atom_type_description
_atom_type_scat_dispersion_real
_atom_type_scat_dispersion_imag
_atom_type_scat_source
C C 0.0033 0.0016 'International Tables Vol C Tables 4.2.6.8 and 6.1.1.4'
H H 0.0000 0.0000 'International Tables Vol C Tables 4.2.6.8 and 6.1.1.4'
S S 0.1246 0.1234 'International Tables Vol C Tables 4.2.6.8 and 6.1.1.4'
Th Th -7.2400 8.8979 'International Tables Vol C Tables 4.2.6.8 and 6.1.1.4'

loop_
_geom_angle_atom_site_label_1
_geom_angle_atom_site_label_2
_geom_angle_atom_site_label_3
_geom_angle
C5 C1 C2 106.1(4)
C5 C1 C6 119.5(4)
C2 C1 C6 132.4(4)
C5 C1 Th1 70.9(2)
C2 C1 Th1 75.0(3)
C6 C1 Th1 130.5(3)
C3 C2 C1 106.8(4)
C3 C2 C10 117.0(4)
C1 C2 C10 134.1(4)
C3 C2 Th1 70.9(2)
C1 C2 Th1 76.8(3)
C10 C2 Th1 129.3(3)
C4 C3 C2 110.1(4)
C4 C3 Th1 76.1(2)
C2 C3 Th1 80.5(2)
C4 C3 H3 124.9
C2 C3 H3 124.9
Th1 C3 H3 110.7
C5 C4 C3 105.8(4)
C5 C4 C14 124.9(4)
C3 C4 C14 125.3(4)
C5 C4 Th1 76.0(2)
C3 C4 Th1 74.8(2)
C14 C4 Th1 132.5(3)
C4 C5 C1 111.1(4)
C4 C5 Th1 75.5(3)
C1 C5 Th1 80.6(3)
C4 C5 H5 124.5
C1 C5 H5 124.5
Th1 C5 H5 111.5
C7 C6 C9 108.2(4)
C7 C6 C8 105.4(4)
C9 C6 C8 109.4(4)
C7 C6 C1 110.9(4)
C9 C6 C1 114.9(4)
C8 C6 C1 107.7(4)
C6 C7 H7A 109.5
C6 C7 H7B 109.5
H7A C7 H7B 109.5
C6 C7 H7C 109.5
H7A C7 H7C 109.5
H7B C7 H7C 109.5
C6 C8 H8A 109.5
C6 C8 H8B 109.5
H8A C8 H8B 109.5
C6 C8 H8C 109.5
H8A C8 H8C 109.5
H8B C8 H8C 109.5
C6 C9 H9A 109.5
C6 C9 H9B 109.5
H9A C9 H9B 109.5
C6 C9 H9C 109.5
H9A C9 H9C 109.5
H9B C9 H9C 109.5
C13 C10 C12 106.1(4)
C13 C10 C11 107.6(4)
C12 C10 C11 108.9(4)
C13 C10 C2 111.0(4)
C12 C10 C2 116.9(4)
C11 C10 C2 106.0(4)
C10 C11 H11A 109.5
C10 C11 H11B 109.5
H11A C11 H11B 109.5
C10 C11 H11C 109.5
H11A C11 H11C 109.5
H11B C11 H11C 109.5
C10 C12 H12A 109.5
C10 C12 H12B 109.5
H12A C12 H12B 109.5
C10 C12 H12C 109.5
H12A C12 H12C 109.5
H12B C12 H12C 109.5
C10 C13 H13A 109.5
C10 C13 H13B 109.5
H13A C13 H13B 109.5
C10 C13 H13C 109.5
H13A C13 H13C 109.5
H13B C13 H13C 109.5
C17 C14 C4 113.7(4)
C17 C14 C15 112.1(4)
C4 C14 C15 113.1(4)
C17 C14 C16 106.4(4)
C4 C14 C16 103.9(4)
C15 C14 C16 106.8(4)
C14 C15 H15A 109.5
C14 C15 H15B 109.5
H15A C15 H15B 109.5
C14 C15 H15C 109.5
H15A C15 H15C 109.5
H15B C15 H15C 109.5
C14 C16 H16A 109.5
C14 C16 H16B 109.5
H16A C16 H16B 109.5
C14 C16 H16C 109.5
H16A C16 H16C 109.5
H16B C16 H16C 109.5
C14 C17 H17A 109.5
C14 C17 H17B 109.5
H17A C17 H17B 109.5
C14 C17 H17C 109.5
H17A C17 H17C 109.5
H17B C17 H17C 109.5
C19 C18 C22 106.0(4)
C19 C18 C23 134.2(4)
C22 C18 C23 117.2(4)
C19 C18 Th1 74.0(2)
C22 C18 Th1 72.6(2)
C23 C18 Th1 131.9(3)
C20 C19 C18 107.0(4)
C20 C19 C27 120.2(4)
C18 C19 C27 132.7(4)
C20 C19 Th1 71.8(2)
C18 C19 Th1 77.2(3)
C27 C19 Th1 118.6(3)
C21 C20 C19 110.3(4)
C21 C20 Th1 77.6(2)
C19 C20 Th1 78.9(2)
C21 C20 H20 124.9
C19 C20 H20 124.9
Th1 C20 H20 110.8
C20 C21 C22 106.3(4)
C20 C21 C31 127.5(4)
C22 C21 C31 126.2(4)
C20 C21 Th1 73.4(2)
C22 C21 Th1 75.7(2)
C31 C21 Th1 117.6(3)
C21 C22 C18 110.2(4)
C21 C22 Th1 75.4(2)
C18 C22 Th1 78.4(2)
C21 C22 H22 124.9
C18 C22 H22 124.9
Th1 C22 H22 113.3
C24 C23 C18 117.0(4)
C24 C23 C26 108.3(4)
C18 C23 C26 106.0(4)
C24 C23 C25 106.0(4)
C18 C23 C25 111.7(4)
C26 C23 C25 107.5(4)
C23 C24 H24A 109.5
C23 C24 H24B 109.5
H24A C24 H24B 109.5
C23 C24 H24C 109.5
H24A C24 H24C 109.5
H24B C24 H24C 109.5
C23 C25 H25A 109.5
C23 C25 H25B 109.5
H25A C25 H25B 109.5
C23 C25 H25C 109.5
H25A C25 H25C 109.5
H25B C25 H25C 109.5
C23 C26 H26A 109.5
C23 C26 H26B 109.5
H26A C26 H26B 109.5
C23 C26 H26C 109.5
H26A C26 H26C 109.5
H26B C26 H26C 109.5
C19 C27 C28 110.6(4)
C19 C27 C30 111.3(4)
C28 C27 C30 106.3(4)
C19 C27 C29 111.2(4)
C28 C27 C29 111.4(4)
C30 C27 C29 106.0(4)
C27 C28 H28A 109.5
C27 C28 H28B 109.5
H28A C28 H28B 109.5
C27 C28 H28C 109.5
H28A C28 H28C 109.5
H28B C28 H28C 109.5
C27 C29 H29A 109.5
C27 C29 H29B 109.5
H29A C29 H29B 109.5
C27 C29 H29C 109.5
H29A C29 H29C 109.5
H29B C29 H29C 109.5
C27 C30 H30A 109.5
C27 C30 H30B 109.5
H30A C30 H30B 109.5
C27 C30 H30C 109.5
H30A C30 H30C 109.5
H30B C30 H30C 109.5
C34 C31 C21 112.6(4)
C34 C31 C33 111.3(4)
C21 C31 C33 111.9(4)
C34 C31 C32 108.7(5)
C21 C31 C32 105.5(4)
C33 C31 C32 106.4(4)
C31 C32 H32A 109.5
C31 C32 H32B 109.5
H32A C32 H32B 109.5
C31 C32 H32C 109.5
H32A C32 H32C 109.5
H32B C32 H32C 109.5
C31 C33 H33A 109.5
C31 C33 H33B 109.5
H33A C33 H33B 109.5
C31 C33 H33C 109.5
H33A C33 H33C 109.5
H33B C33 H33C 109.5
C31 C34 H34A 109.5
C31 C34 H34B 109.5
H34A C34 H34B 109.5
C31 C34 H34C 109.5
H34A C34 H34C 109.5
H34B C34 H34C 109.5
C36 C35 S1 120.8(4)
C36 C35 S2 120.1(3)
S1 C35 S2 119.1(3)
C37 C36 C35 120.9(5)
C37 C36 C38 122.2(4)
C35 C36 C38 116.9(4)
C36 C37 C44 117.5(4)
C36 C37 Th1 123.4(3)
C44 C37 Th1 119.0(3)
C43 C38 C39 118.9(5)
C43 C38 C36 119.8(4)
C39 C38 C36 121.2(4)
C40 C39 C38 121.4(5)
C40 C39 H39 119.3
C38 C39 H39 119.3
C41 C40 C39 119.5(5)
C41 C40 H40 120.3
C39 C40 H40 120.3
C40 C41 C42 120.2(5)
C40 C41 H41 119.9
C42 C41 H41 119.9
C41 C42 C43 120.0(5)
C41 C42 H42 120.0
C43 C42 H42 120.0
C38 C43 C42 120.0(5)
C38 C43 H43 120.0
C42 C43 H43 120.0
C49 C44 C45 117.1(4)
C49 C44 C37 121.3(4)
C45 C44 C37 121.5(4)
C46 C45 C44 121.9(5)
C46 C45 H45 119.1
C44 C45 H45 119.1
C47 C46 C45 120.2(5)
C47 C46 H46 119.9
C45 C46 H46 119.9
C46 C47 C48 118.5(5)
C46 C47 H47 120.7
C48 C47 H47 120.7
C49 C48 C47 121.6(5)
C49 C48 H48 119.2
C47 C48 H48 119.2
C48 C49 C44 120.7(5)
C48 C49 H49 119.7
C44 C49 H49 119.7
C54 C50 C51 105.0(4)
C54 C50 C55 118.4(4)
C51 C50 C55 134.9(4)
C54 C50 Th2 70.3(2)
C51 C50 Th2 75.6(2)
C55 C50 Th2 128.8(3)
C52 C51 C50 107.2(4)
C52 C51 C59 119.6(4)
C50 C51 C59 131.1(4)
C52 C51 Th2 70.8(2)
C50 C51 Th2 75.9(2)
C59 C51 Th2 131.0(3)
C53 C52 C51 109.9(4)
C53 C52 Th2 74.2(2)
C51 C52 Th2 80.7(2)
C53 C52 H52 125.1
C51 C52 H52 125.1
Th2 C52 H52 112.1
C54 C53 C52 106.1(4)
C54 C53 C63 126.3(4)
C52 C53 C63 126.1(4)
C54 C53 Th2 76.5(2)
C52 C53 Th2 76.6(2)
C63 C53 Th2 123.5(3)
C53 C54 C50 111.8(4)
C53 C54 Th2 74.7(2)
C50 C54 Th2 81.2(2)
C53 C54 H54 124.1
C50 C54 H54 124.1
Th2 C54 H54 111.9
C58 C55 C56 107.1(4)
C58 C55 C50 106.8(4)
C56 C55 C50 110.5(4)
C58 C55 C57 109.4(4)
C56 C55 C57 104.9(4)
C50 C55 C57 117.8(4)
C55 C56 H56A 109.5
C55 C56 H56B 109.5
H56A C56 H56B 109.5
C55 C56 H56C 109.5
H56A C56 H56C 109.5
H56B C56 H56C 109.5
C55 C57 H57A 109.5
C55 C57 H57B 109.5
H57A C57 H57B 109.5
C55 C57 H57C 109.5
H57A C57 H57C 109.5
H57B C57 H57C 109.5
C55 C58 H58A 109.5
C55 C58 H58B 109.5
H58A C58 H58B 109.5
C55 C58 H58C 109.5
H58A C58 H58C 109.5
H58B C58 H58C 109.5
C61 C59 C62 106.1(4)
C61 C59 C60 110.1(4)
C62 C59 C60 106.7(4)
C61 C59 C51 108.4(4)
C62 C59 C51 110.5(4)
C60 C59 C51 114.6(4)
C59 C60 H60A 109.5
C59 C60 H60B 109.5
H60A C60 H60B 109.5
C59 C60 H60C 109.5
H60A C60 H60C 109.5
H60B C60 H60C 109.5
C59 C61 H61A 109.5
C59 C61 H61B 109.5
H61A C61 H61B 109.5
C59 C61 H61C 109.5
H61A C61 H61C 109.5
H61B C61 H61C 109.5
C59 C62 H62A 109.5
C59 C62 H62B 109.5
H62A C62 H62B 109.5
C59 C62 H62C 109.5
H62A C62 H62C 109.5
H62B C62 H62C 109.5
C53 C63 C65 111.4(4)
C53 C63 C64 108.1(4)
C65 C63 C64 108.4(4)
C53 C63 C66 110.6(4)
C65 C63 C66 110.8(4)
C64 C63 C66 107.5(4)
C63 C64 H64A 109.5
C63 C64 H64B 109.5
H64A C64 H64B 109.5
C63 C64 H64C 109.5
H64A C64 H64C 109.5
H64B C64 H64C 109.5
C63 C65 H65A 109.5
C63 C65 H65B 109.5
H65A C65 H65B 109.5
C63 C65 H65C 109.5
H65A C65 H65C 109.5
H65B C65 H65C 109.5
C63 C66 H66A 109.5
C63 C66 H66B 109.5
H66A C66 H66B 109.5
C63 C66 H66C 109.5
H66A C66 H66C 109.5
H66B C66 H66C 109.5
C71 C67 C68 106.5(4)
C71 C67 C72 121.2(4)
C68 C67 C72 132.1(4)
C71 C67 Th2 75.0(3)
C68 C67 Th2 76.8(3)
C72 C67 Th2 118.4(3)
C69 C68 C67 105.6(4)
C69 C68 C76 117.8(4)
C67 C68 C76 134.5(4)
C69 C68 Th2 72.9(2)
C67 C68 Th2 73.8(2)
C76 C68 Th2 130.4(3)
C70 C69 C68 110.9(4)
C70 C69 Th2 78.8(2)
C68 C69 Th2 78.1(2)
C70 C69 H69 124.5
C68 C69 H69 124.5
Th2 C69 H69 110.7
C71 C70 C69 105.6(4)
C71 C70 C80 127.1(4)
C69 C70 C80 123.0(4)
C71 C70 Th2 73.2(3)
C69 C70 Th2 72.6(3)
C80 C70 Th2 137.2(3)
C70 C71 C67 111.0(4)
C70 C71 Th2 78.4(3)
C67 C71 Th2 76.0(3)
C70 C71 H71 124.5
C67 C71 H71 124.5
Th2 C71 H71 113.0
C75 C72 C74 111.8(4)
C75 C72 C67 111.1(4)
C74 C72 C67 111.4(4)
C75 C72 C73 106.0(4)
C74 C72 C73 105.7(5)
C67 C72 C73 110.6(4)
C72 C73 H73A 109.5
C72 C73 H73B 109.5
H73A C73 H73B 109.5
C72 C73 H73C 109.5
H73A C73 H73C 109.5
H73B C73 H73C 109.5
C72 C74 H74A 109.5
C72 C74 H74B 109.5
H74A C74 H74B 109.5
C72 C74 H74C 109.5
H74A C74 H74C 109.5
H74B C74 H74C 109.5
C72 C75 H75A 109.5
C72 C75 H75B 109.5
H75A C75 H75B 109.5
C72 C75 H75C 109.5
H75A C75 H75C 109.5
H75B C75 H75C 109.5
C79 C76 C68 112.1(4)
C79 C76 C78 105.8(4)
C68 C76 C78 118.9(4)
C79 C76 C77 107.7(4)
C68 C76 C77 104.3(4)
C78 C76 C77 107.5(4)
C76 C77 H77A 109.5
C76 C77 H77B 109.5
H77A C77 H77B 109.5
C76 C77 H77C 109.5
H77A C77 H77C 109.5
H77B C77 H77C 109.5
C76 C78 H78A 109.5
C76 C78 H78B 109.5
H78A C78 H78B 109.5
C76 C78 H78C 109.5
H78A C78 H78C 109.5
H78B C78 H78C 109.5
C76 C79 H79A 109.5
C76 C79 H79B 109.5
H79A C79 H79B 109.5
C76 C79 H79C 109.5
H79A C79 H79C 109.5
H79B C79 H79C 109.5
C82 C80 C81 109.9(4)
C82 C80 C70 113.5(4)
C81 C80 C70 113.4(4)
C82 C80 C83 107.0(4)
C81 C80 C83 108.8(4)
C70 C80 C83 103.9(4)
C80 C81 H81A 109.5
C80 C81 H81B 109.5
H81A C81 H81B 109.5
C80 C81 H81C 109.5
H81A C81 H81C 109.5
H81B C81 H81C 109.5
C80 C82 H82A 109.5
C80 C82 H82B 109.5
H82A C82 H82B 109.5
C80 C82 H82C 109.5
H82A C82 H82C 109.5
H82B C82 H82C 109.5
C80 C83 H83A 109.5
C80 C83 H83B 109.5
H83A C83 H83B 109.5
C80 C83 H83C 109.5
H83A C83 H83C 109.5
H83B C83 H83C 109.5
C85 C84 S3 122.1(3)
C85 C84 S4 119.4(3)
S3 C84 S4 118.5(3)
C86 C85 C84 120.7(4)
C86 C85 C87 123.6(4)
C84 C85 C87 115.6(4)
C85 C86 C93 119.7(4)
C85 C86 Th2 123.8(3)
C93 C86 Th2 116.5(3)
C88 C87 C92 118.0(4)
C88 C87 C85 121.6(4)
C92 C87 C85 120.4(4)
C87 C88 C89 120.7(5)
C87 C88 H88 119.6
C89 C88 H88 119.6
C88 C89 C90 120.2(5)
C88 C89 H89 119.9
C90 C89 H89 119.9
C91 C90 C89 119.1(5)
C91 C90 H90 120.4
C89 C90 H90 120.4
C92 C91 C90 120.5(5)
C92 C91 H91 119.7
C90 C91 H91 119.7
C91 C92 C87 121.4(4)
C91 C92 H92 119.3
C87 C92 H92 119.3
C94 C93 C98 116.2(4)
C94 C93 C86 123.9(4)
C98 C93 C86 119.9(4)
C95 C94 C93 122.1(4)
C95 C94 H94 119.0
C93 C94 H94 119.0
C94 C95 C96 120.9(4)
C94 C95 H95 119.6
C96 C95 H95 119.6
C97 C96 C95 118.8(4)
C97 C96 H96 120.6
C95 C96 H96 120.6
C98 C97 C96 119.7(4)
C98 C97 H97 120.1
C96 C97 H97 120.1
C97 C98 C93 122.4(4)
C97 C98 H98 118.8
C93 C98 H98 118.8
C35 S2 Th1 104.60(16)
C84 S4 Th2 104.72(15)
C37 Th1 S2 70.57(11)
C37 Th1 C20 124.14(14)
S2 Th1 C20 123.72(9)
C37 Th1 C3 89.61(14)
S2 Th1 C3 105.46(10)
C20 Th1 C3 126.29(13)
C37 Th1 C21 96.20(14)
S2 Th1 C21 126.60(9)
C20 Th1 C21 29.03(13)
C3 Th1 C21 126.55(13)
C37 Th1 C4 114.75(14)
S2 Th1 C4 126.19(9)
C20 Th1 C4 98.13(13)
C3 Th1 C4 29.15(12)
C21 Th1 C4 106.61(13)
C37 Th1 C22 78.80(14)
S2 Th1 C22 98.69(9)
C20 Th1 C22 47.44(13)
C3 Th1 C22 147.98(13)
C21 Th1 C22 28.92(12)
C4 Th1 C22 135.09(13)
C37 Th1 C5 135.82(13)
S2 Th1 C5 109.13(9)
C20 Th1 C5 93.69(13)
C3 Th1 C5 46.85(13)
C21 Th1 C5 114.63(13)
C4 Th1 C5 28.54(13)
C22 Th1 C5 140.92(13)
C37 Th1 C19 122.21(14)
S2 Th1 C19 94.65(9)
C20 Th1 C19 29.29(12)
C3 Th1 C19 146.90(14)
C21 Th1 C19 48.21(13)
C4 Th1 C19 118.30(13)
C22 Th1 C19 47.59(14)
C5 Th1 C19 101.97(13)
C37 Th1 C18 93.68(14)
S2 Th1 C18 80.39(9)
C20 Th1 C18 47.82(13)
C3 Th1 C18 174.01(13)
C21 Th1 C18 48.11(12)
C4 Th1 C18 145.43(13)
C22 Th1 C18 29.01(13)
C5 Th1 C18 130.39(14)
C19 Th1 C18 28.86(13)
C37 Th1 C2 92.39(14)
S2 Th1 C2 79.57(9)
C20 Th1 C2 140.41(13)
C3 Th1 C2 28.62(12)
C21 Th1 C2 153.83(12)
C4 Th1 C2 47.69(12)
C22 Th1 C2 171.06(14)
C5 Th1 C2 46.74(13)
C19 Th1 C2 141.05(13)
C18 Th1 C2 155.75(13)
C37 Th1 C1 119.06(13)
S2 Th1 C1 81.84(9)
C20 Th1 C1 116.49(13)
C3 Th1 C1 46.84(13)
C21 Th1 C1 141.86(13)
C4 Th1 C1 47.41(13)
C22 Th1 C1 160.60(13)
C5 Th1 C1 28.47(12)
C19 Th1 C1 113.01(13)
C18 Th1 C1 134.36(13)
C2 Th1 C1 28.21(12)
C86 Th2 S4 70.94(10)
C86 Th2 C53 115.01(14)
S4 Th2 C53 127.13(10)
C86 Th2 C69 76.67(14)
S4 Th2 C69 101.15(9)
C53 Th2 C69 131.72(13)
C86 Th2 C54 90.89(14)
S4 Th2 C54 105.99(10)
C53 Th2 C54 28.80(13)
C69 Th2 C54 144.48(12)
C86 Th2 C71 122.39(14)
S4 Th2 C71 122.82(9)
C53 Th2 C71 98.78(14)
C69 Th2 C71 46.79(13)
C54 Th2 C71 126.80(13)
C86 Th2 C52 137.36(14)
S4 Th2 C52 110.10(10)
C53 Th2 C52 29.15(12)
C69 Th2 C52 139.52(14)
C54 Th2 C52 46.91(13)
C71 Th2 C52 93.71(14)
C86 Th2 C67 118.91(14)
S4 Th2 C67 93.85(10)
C53 Th2 C67 120.32(14)
C69 Th2 C67 47.86(13)
C54 Th2 C67 148.60(13)
C71 Th2 C67 29.06(12)
C52 Th2 C67 103.68(14)
C86 Th2 C68 89.66(14)
S4 Th2 C68 81.20(9)
C53 Th2 C68 146.33(14)
C69 Th2 C68 29.00(12)
C54 Th2 C68 172.56(13)
C71 Th2 C68 47.56(13)
C52 Th2 C68 132.98(14)
C67 Th2 C68 29.39(13)
C86 Th2 C70 95.92(14)
S4 Th2 C70 127.99(9)
C53 Th2 C70 104.33(13)
C69 Th2 C70 28.57(12)
C54 Th2 C70 124.81(12)
C71 Th2 C70 28.34(12)
C52 Th2 C70 112.28(13)
C67 Th2 C70 47.89(13)
C68 Th2 C70 47.77(12)
C86 Th2 C51 120.87(14)
S4 Th2 C51 82.84(9)
C53 Th2 C51 47.64(12)
C69 Th2 C51 162.05(13)
C54 Th2 C51 46.62(12)
C71 Th2 C51 116.46(13)
C52 Th2 C51 28.48(13)
C67 Th2 C51 114.77(13)
C68 Th2 C51 138.08(13)
C70 Th2 C51 139.73(13)
C86 Th2 C50 93.77(14)
S4 Th2 C50 80.17(9)
C53 Th2 C50 47.87(13)
C69 Th2 C50 169.14(13)
C54 Th2 C50 28.50(12)
C71 Th2 C50 140.92(13)
C52 Th2 C50 47.22(14)
C67 Th2 C50 143.00(13)
C68 Th2 C50 158.78(12)
C70 Th2 C50 151.84(12)
C51 Th2 C50 28.50(12)
C104 C99 C100 118.3(7)
C104 C99 H99 120.8
C100 C99 H99 120.8
C99 C104 C103 121.6(7)
C99 C104 H104 119.2
C103 C104 H104 119.2
C101 C100 C99 121.8(7)
C101 C100 H100 119.1
C99 C100 H100 119.1
C104 C103 C102 118.7(7)
C104 C103 H103 120.6
C102 C103 H103 120.6
C100 C101 C102 120.0(7)
C100 C101 H101 120.0
C102 C101 H101 120.0
C103 C102 C101 119.5(7)
C103 C102 H102 120.3
C101 C102 H102 120.3

loop_
_geom_bond_atom_site_label_1
_geom_bond_atom_site_label_2
_geom_bond_distance
C1 C5 1.436(6)
C1 C2 1.443(6)
C1 C6 1.564(6)
C1 Th1 2.972(5)
C2 C3 1.433(6)
C2 C10 1.564(6)
C2 Th1 2.950(4)
C3 C4 1.426(6)
C3 Th1 2.825(4)
C3 H3 0.9500
C4 C5 1.403(6)
C4 C14 1.532(6)
C4 Th1 2.842(4)
C5 Th1 2.848(4)
C5 H5 0.9500
C6 C7 1.533(6)
C6 C9 1.543(6)
C6 C8 1.546(6)
C7 H7A 0.9800
C7 H7B 0.9800
C7 H7C 0.9800
C8 H8A 0.9800
C8 H8B 0.9800
C8 H8C 0.9800
C9 H9A 0.9800
C9 H9B 0.9800
C9 H9C 0.9800
C10 C13 1.534(7)
C10 C12 1.543(6)
C10 C11 1.554(6)
C11 H11A 0.9800
C11 H11B 0.9800
C11 H11C 0.9800
C12 H12A 0.9800
C12 H12B 0.9800
C12 H12C 0.9800
C13 H13A 0.9800
C13 H13B 0.9800
C13 H13C 0.9800
C14 C17 1.526(7)
C14 C15 1.536(6)
C14 C16 1.548(7)
C15 H15A 0.9800
C15 H15B 0.9800
C15 H15C 0.9800
C16 H16A 0.9800
C16 H16B 0.9800
C16 H16C 0.9800
C17 H17A 0.9800
C17 H17B 0.9800
C17 H17C 0.9800
C18 C19 1.445(7)
C18 C22 1.445(7)
C18 C23 1.547(6)
C18 Th1 2.919(4)
C19 C20 1.434(6)
C19 C27 1.531(7)
C19 Th1 2.877(4)
C20 C21 1.410(6)
C20 Th1 2.784(4)
C20 H20 0.9500
C21 C22 1.418(6)
C21 C31 1.512(6)
C21 Th1 2.838(4)
C22 Th1 2.842(4)
C22 H22 0.9500
C23 C24 1.531(7)
C23 C26 1.548(6)
C23 C25 1.554(7)
C24 H24A 0.9800
C24 H24B 0.9800
C24 H24C 0.9800
C25 H25A 0.9800
C25 H25B 0.9800
C25 H25C 0.9800
C26 H26A 0.9800
C26 H26B 0.9800
C26 H26C 0.9800
C27 C28 1.543(7)
C27 C30 1.549(7)
C27 C29 1.557(6)
C28 H28A 0.9800
C28 H28B 0.9800
C28 H28C 0.9800
C29 H29A 0.9800
C29 H29B 0.9800
C29 H29C 0.9800
C30 H30A 0.9800
C30 H30B 0.9800
C30 H30C 0.9800
C31 C34 1.481(7)
C31 C33 1.519(7)
C31 C32 1.562(7)
C32 H32A 0.9800
C32 H32B 0.9800
C32 H32C 0.9800
C33 H33A 0.9800
C33 H33B 0.9800
C33 H33C 0.9800
C34 H34A 0.9800
C34 H34B 0.9800
C34 H34C 0.9800
C35 C36 1.478(6)
C35 S1 1.658(5)
C35 S2 1.752(5)
C36 C37 1.363(6)
C36 C38 1.511(7)
C37 C44 1.500(6)
C37 Th1 2.549(5)
C38 C43 1.386(6)
C38 C39 1.388(7)
C39 C40 1.385(7)
C39 H39 0.9500
C40 C41 1.378(7)
C40 H40 0.9500
C41 C42 1.385(8)
C41 H41 0.9500
C42 C43 1.401(7)
C42 H42 0.9500
C43 H43 0.9500
C44 C49 1.397(6)
C44 C45 1.400(7)
C45 C46 1.390(7)
C45 H45 0.9500
C46 C47 1.381(7)
C46 H46 0.9500
C47 C48 1.386(8)
C47 H47 0.9500
C48 C49 1.384(7)
C48 H48 0.9500
C49 H49 0.9500
C50 C54 1.427(6)
C50 C51 1.454(6)
C50 C55 1.548(7)
C50 Th2 2.956(4)
C51 C52 1.426(6)
C51 C59 1.572(6)
C51 Th2 2.951(4)
C52 C53 1.413(6)
C52 Th2 2.823(4)
C52 H52 0.9500
C53 C54 1.395(6)
C53 C63 1.521(6)
C53 Th2 2.793(4)
C54 Th2 2.816(4)
C54 H54 0.9500
C55 C58 1.535(6)
C55 C56 1.545(6)
C55 C57 1.550(6)
C56 H56A 0.9800
C56 H56B 0.9800
C56 H56C 0.9800
C57 H57A 0.9800
C57 H57B 0.9800
C57 H57C 0.9800
C58 H58A 0.9800
C58 H58B 0.9800
C58 H58C 0.9800
C59 C61 1.538(6)
C59 C62 1.542(7)
C59 C60 1.548(6)
C60 H60A 0.9800
C60 H60B 0.9800
C60 H60C 0.9800
C61 H61A 0.9800
C61 H61B 0.9800
C61 H61C 0.9800
C62 H62A 0.9800
C62 H62B 0.9800
C62 H62C 0.9800
C63 C65 1.528(7)
C63 C64 1.532(6)
C63 C66 1.555(6)
C64 H64A 0.9800
C64 H64B 0.9800
C64 H64C 0.9800
C65 H65A 0.9800
C65 H65B 0.9800
C65 H65C 0.9800
C66 H66A 0.9800
C66 H66B 0.9800
C66 H66C 0.9800
C67 C71 1.418(6)
C67 C68 1.448(6)
C67 C72 1.538(6)
C67 Th2 2.833(5)
C68 C69 1.424(6)
C68 C76 1.552(6)
C68 Th2 2.873(4)
C69 C70 1.406(6)
C69 Th2 2.807(4)
C69 H69 0.9500
C70 C71 1.398(6)
C70 C80 1.551(6)
C70 Th2 2.885(4)
C71 Th2 2.820(5)
C71 H71 0.9500
C72 C75 1.535(7)
C72 C74 1.536(7)
C72 C73 1.554(7)
C73 H73A 0.9800
C73 H73B 0.9800
C73 H73C 0.9800
C74 H74A 0.9800
C74 H74B 0.9800
C74 H74C 0.9800
C75 H75A 0.9800
C75 H75B 0.9800
C75 H75C 0.9800
C76 C79 1.530(7)
C76 C78 1.552(6)
C76 C77 1.564(7)
C77 H77A 0.9800
C77 H77B 0.9800
C77 H77C 0.9800
C78 H78A 0.9800
C78 H78B 0.9800
C78 H78C 0.9800
C79 H79A 0.9800
C79 H79B 0.9800
C79 H79C 0.9800
C80 C82 1.530(7)
C80 C81 1.532(6)
C80 C83 1.559(6)
C81 H81A 0.9800
C81 H81B 0.9800
C81 H81C 0.9800
C82 H82A 0.9800
C82 H82B 0.9800
C82 H82C 0.9800
C83 H83A 0.9800
C83 H83B 0.9800
C83 H83C 0.9800
C84 C85 1.490(6)
C84 S3 1.651(5)
C84 S4 1.751(5)
C85 C86 1.359(6)
C85 C87 1.500(6)
C86 C93 1.486(6)
C86 Th2 2.525(5)
C87 C88 1.390(6)
C87 C92 1.400(6)
C88 C89 1.394(7)
C88 H88 0.9500
C89 C90 1.397(7)
C89 H89 0.9500
C90 C91 1.381(6)
C90 H90 0.9500
C91 C92 1.376(7)
C91 H91 0.9500
C92 H92 0.9500
C93 C94 1.397(6)
C93 C98 1.411(6)
C94 C95 1.372(6)
C94 H94 0.9500
C95 C96 1.397(6)
C95 H95 0.9500
C96 C97 1.389(6)
C96 H96 0.9500
C97 C98 1.387(6)
C97 H97 0.9500
C98 H98 0.9500
S2 Th1 2.7660(12)
S4 Th2 2.7550(12)
C99 C104 1.365(9)
C99 C100 1.391(9)
C99 H99 0.9500
C104 C103 1.379(9)
C104 H104 0.9500
C100 C101 1.331(9)
C100 H100 0.9500
C103 C102 1.388(11)
C103 H103 0.9500
C101 C102 1.399(12)
C101 H101 0.9500
C102 H102 0.9500

loop_
_platon_squeeze_void_nr
_platon_squeeze_void_average_x
_platon_squeeze_void_average_y
_platon_squeeze_void_average_z
_platon_squeeze_void_volume
_platon_squeeze_void_count_electrons
_platon_squeeze_void_content
1 0.000 0.857 0.250 524 108 ' '
2 0.000 0.625 0.750 524 108 ' '
3 0.426 0.559 0.227 15 2 ' '
4 0.426 0.941 0.727 15 2 ' '
5 0.574 0.059 0.273 15 2 ' '
6 0.574 0.441 0.773 15 2 ' '
